data_4111637
loop_
_publ_author_name
'Shinji Ando'
'Jun-ichi Nishida'
'Hirokazu Tada'
'Youji Inoue'
'Shizuo Tokito'
'Yoshiro Yamashita'

_publ_contact_author_email ' yoshiro@echem.titech.ac.jp'
_publ_contact_author_fax ' +81-45-924-5489'
_publ_contact_author_name ' Yoshiro Yamashita'
_publ_contact_author_phone ' +81-45-924-5571'
_publ_section_title
;
 High Performance n-Type Organic Field-Effect Transistors Based on
 \p-Electronic Systems with Trifluoromethylphenyl Groups
;
_journal_name_full 'Journal of the American Chemical Society'
_journal_page_first 5336
_journal_page_last 5337
_journal_paper_doi 10.1021/ja042219+
_journal_volume 127
_journal_year 2005
_chemical_formula_moiety 'C26 H12 F6 N2 S4 '
_chemical_formula_sum 'C26 H12 F6 N2 S4'
_chemical_formula_weight 594.62
_chemical_melting_point 571
_space_group_IT_number 2
_symmetry_cell_setting triclinic
_symmetry_Int_Tables_number 2
_symmetry_space_group_name_Hall '-P 1'
_symmetry_space_group_name_H-M 'P -1'
_audit_creation_date 2005-1-12
_audit_creation_method 'by teXsan'
_cell_angle_alpha 98
_cell_angle_beta 93
_cell_angle_gamma 97
_cell_formula_units_Z 2
_cell_length_a 6.0507
_cell_length_b 8.1828
_cell_length_c 23.2685
_cell_measurement_reflns_used 7879
_cell_measurement_temperature 296.2
_cell_measurement_theta_max 27.5
_cell_measurement_theta_min 3.3
_cell_volume 1129.529
_computing_cell_refinement PROCESS-AUTO
_computing_data_collection PROCESS-AUTO
_computing_data_reduction 'teXsan Ver. 1.11'
_computing_publication_material 'teXsan Ver. 1.11'
_computing_structure_refinement 'teXsan Ver. 1.10'
_computing_structure_solution SIR97
_diffrn_detector_area_resol_mean 10.00
_diffrn_measured_fraction_theta_full 0.9893
_diffrn_measured_fraction_theta_max 0.9893
_diffrn_measurement_device_type 'Rigaku RAXIS-RAPID Imaging Plate'
_diffrn_measurement_method \w
_diffrn_radiation_type 'Mo K\a'
_diffrn_radiation_wavelength 0.7107
_diffrn_reflns_av_R_equivalents 0.081
_diffrn_reflns_limit_h_max 7
_diffrn_reflns_limit_h_min -6
_diffrn_reflns_limit_k_max 10
_diffrn_reflns_limit_k_min -10
_diffrn_reflns_limit_l_max 29
_diffrn_reflns_limit_l_min -30
_diffrn_reflns_number 10809
_diffrn_reflns_theta_full 27.49
_diffrn_reflns_theta_max 27.49
_exptl_absorpt_coefficient_mu 0.495
_exptl_absorpt_correction_T_max 0.952
_exptl_absorpt_correction_T_min 0.217
_exptl_absorpt_correction_type multi-scan
_exptl_absorpt_process_details '(Higashi, 1995)'
_exptl_crystal_colour yellow
_exptl_crystal_density_diffrn 1.756
_exptl_crystal_description platelet
_exptl_crystal_size_max 0.200
_exptl_crystal_size_mid 0.200
_exptl_crystal_size_min 0.100
_refine_diff_density_max 1.24
_refine_diff_density_min -1.07
_refine_ls_extinction_method none
_refine_ls_goodness_of_fit_ref 0.969
_refine_ls_hydrogen_treatment noref
_refine_ls_number_parameters 343
_refine_ls_number_reflns 4539
_refine_ls_R_factor_gt 0.0828
_refine_ls_shift/su_max 0.0788
_refine_ls_structure_factor_coef Fsqd
_refine_ls_weighting_details 'w = 1/[\s^2^(Fo^2^) + (0.05000(Max(Fo^2^,0) + 2Fc^2^)/3)^2^]'
_refine_ls_weighting_scheme calc
_refine_ls_wR_factor_ref 0.1971
_reflns_number_gt 2122
_reflns_number_total 5069
_reflns_threshold_expression F^2^>2.0\s(F^2^)
_cod_data_source_file ja0422192Bsi20050114_091355.cif
_cod_data_source_block General
_cod_original_cell_volume 1124.4100
_cod_original_sg_symbol_H-M 'P -1 '
_cod_original_formula_sum 'C26 H12 F6 N2 S4 '
_cod_database_code 4111637

loop_
_symmetry_equiv_pos_as_xyz
x,y,z
-x,-y,-z

loop_
_atom_site_label
_atom_site_type_symbol
_atom_site_fract_x
_atom_site_fract_y
_atom_site_fract_z
_atom_site_U_iso_or_equiv
_atom_site_adp_type
_atom_site_occupancy
_atom_site_calc_flag
S(1) S 0.4389(3) 0.2162(3) 0.54589(8) 0.0291(6) Uani 1.00 d
S(2) S 1.0116(3) 0.2619(3) 0.46087(8) 0.0304(6) Uani 1.00 d
S(3) S 0.8151(3) -0.0227(3) 0.66867(8) 0.0271(6) Uani 1.00 d
S(4) S 0.6455(3) 0.4561(3) 0.32598(8) 0.0281(6) Uani 1.00 d
F(1) F 1.2873(7) -0.2632(6) 0.9253(2) 0.040(2) Uani 1.00 d
F(2) F 0.9804(8) -0.4121(6) 0.9360(2) 0.037(1) Uani 1.00 d
F(3) F 1.0465(8) -0.1585(6) 0.9785(2) 0.041(1) Uani 1.00 d
F(4) F 0.6479(8) 0.6528(6) 0.0220(2) 0.047(2) Uani 1.00 d
F(5) F 0.6250(8) 0.9008(6) 0.0638(2) 0.042(2) Uani 1.00 d
F(6) F 0.3372(8) 0.7123(7) 0.0532(2) 0.045(2) Uani 1.00 d
N(1) N 0.842(1) 0.1363(8) 0.5582(2) 0.027(2) Uani 1.00 d
N(2) N 0.607(1) 0.3414(8) 0.4480(2) 0.027(2) Uani 1.00 d
C(1) C 0.624(1) 0.2637(10) 0.4958(3) 0.024(2) Uani 1.00 d
C(2) C 0.825(1) 0.2137(10) 0.5102(3) 0.026(2) Uani 1.00 d
C(3) C 0.649(1) 0.1295(9) 0.5809(3) 0.025(2) Uani 1.00 d
C(4) C 0.801(1) 0.352(1) 0.4264(3) 0.026(2) Uani 1.00 d
C(5) C 0.612(1) 0.0677(10) 0.6352(3) 0.026(2) Uani 1.00 d
C(6) C 0.433(1) 0.080(1) 0.6681(3) 0.029(2) Uani 1.00 d
C(7) C 0.465(1) 0.0198(10) 0.7212(3) 0.026(2) Uani 1.00 d
C(8) C 0.664(1) -0.0391(10) 0.7285(3) 0.024(2) Uani 1.00 d
C(9) C 0.761(1) -0.1038(10) 0.7787(3) 0.024(2) Uani 1.00 d
C(10) C 0.670(1) -0.081(1) 0.8324(3) 0.030(2) Uani 1.00 d
C(11) C 0.765(1) -0.130(1) 0.8811(3) 0.030(2) Uani 1.00 d
C(12) C 0.961(1) -0.2026(10) 0.8773(3) 0.024(2) Uani 1.00 d
C(13) C 1.051(1) -0.231(1) 0.8240(3) 0.027(2) Uani 1.00 d
C(14) C 0.955(1) -0.181(1) 0.7754(3) 0.027(2) Uani 1.00 d
C(15) C 0.853(1) 0.4279(9) 0.3757(3) 0.025(2) Uani 1.00 d
C(16) C 1.061(1) 0.489(1) 0.3612(3) 0.026(2) Uani 1.00 d
C(17) C 1.050(1) 0.5586(10) 0.3099(3) 0.025(2) Uani 1.00 d
C(18) C 0.836(1) 0.5496(9) 0.2851(3) 0.023(2) Uani 1.00 d
C(19) C 0.763(1) 0.6017(10) 0.2297(3) 0.025(2) Uani 1.00 d
C(20) C 0.543(1) 0.5524(10) 0.2045(3) 0.024(2) Uani 1.00 d
C(21) C 0.477(1) 0.599(1) 0.1516(3) 0.030(2) Uani 1.00 d
C(22) C 0.627(1) 0.692(1) 0.1236(3) 0.026(2) Uani 1.00 d
C(23) C 0.846(1) 0.744(1) 0.1479(3) 0.029(2) Uani 1.00 d
C(24) C 0.915(1) 0.698(1) 0.2003(3) 0.029(2) Uani 1.00 d
C(25) C 1.071(1) -0.256(1) 0.9288(3) 0.027(2) Uani 1.00 d
C(26) C 0.557(1) 0.737(1) 0.0658(3) 0.035(3) Uani 1.00 d
H(1) H 0.3014 0.1261 0.6557 0.0373 Uiso 1.00 calc
H(2) H 0.3560 0.0179 0.7497 0.0331 Uiso 1.00 calc
H(3) H 0.5352 -0.0307 0.8353 0.0327 Uiso 1.00 calc
H(4) H 0.6997 -0.1136 0.9180 0.0382 Uiso 1.00 calc
H(5) H 1.1827 -0.2872 0.8208 0.0283 Uiso 1.00 calc
H(6) H 1.0229 -0.1966 0.7390 0.0325 Uiso 1.00 calc
H(7) H 1.1980 0.4828 0.3836 0.0284 Uiso 1.00 calc
H(8) H 1.1824 0.6083 0.2933 0.0260 Uiso 1.00 calc
H(9) H 0.4355 0.4870 0.2244 0.0281 Uiso 1.00 calc
H(10) H 0.3218 0.5659 0.1338 0.0385 Uiso 1.00 calc
H(11) H 0.9472 0.8137 0.1274 0.0360 Uiso 1.00 calc
H(12) H 1.0711 0.7318 0.2179 0.0384 Uiso 1.00 calc

loop_
_atom_site_aniso_label
_atom_site_aniso_U_11
_atom_site_aniso_U_22
_atom_site_aniso_U_33
_atom_site_aniso_U_12
_atom_site_aniso_U_13
_atom_site_aniso_U_23
S(1) 0.027(1) 0.034(1) 0.030(1) 0.0107(10) 0.0001(8) 0.0120(9)
S(2) 0.030(1) 0.038(1) 0.029(1) 0.016(1) 0.0037(8) 0.0128(9)
S(3) 0.028(1) 0.031(1) 0.0261(10) 0.0123(10) 0.0033(8) 0.0090(9)
S(4) 0.028(1) 0.032(1) 0.028(1) 0.0104(10) 0.0010(8) 0.0107(9)
F(1) 0.035(3) 0.057(4) 0.034(3) 0.017(3) -0.002(2) 0.014(2)
F(2) 0.049(3) 0.028(3) 0.034(2) 0.003(2) -0.003(2) 0.012(2)
F(3) 0.054(3) 0.044(3) 0.027(2) 0.021(3) -0.005(2) 0.004(2)
F(4) 0.070(4) 0.049(4) 0.029(3) 0.027(3) 0.011(2) 0.011(2)
F(5) 0.061(4) 0.032(3) 0.033(3) 0.007(3) 0.000(2) 0.011(2)
F(6) 0.033(3) 0.069(4) 0.039(3) 0.009(3) -0.004(2) 0.025(3)
N(1) 0.027(4) 0.032(4) 0.022(3) 0.010(3) 0.001(3) 0.004(3)
N(2) 0.034(4) 0.027(4) 0.019(3) 0.008(3) 0.001(3) 0.004(3)
C(1) 0.023(4) 0.025(5) 0.028(4) 0.011(4) 0.002(3) 0.010(3)
C(2) 0.033(5) 0.018(4) 0.030(4) 0.010(4) 0.003(3) 0.011(3)
C(3) 0.032(5) 0.015(4) 0.027(4) 0.009(4) -0.005(3) 0.002(3)
C(4) 0.025(4) 0.030(5) 0.024(4) 0.012(4) -0.003(3) 0.003(3)
C(5) 0.029(4) 0.026(5) 0.023(4) 0.013(4) -0.007(3) 0.007(3)
C(6) 0.029(4) 0.035(5) 0.027(4) 0.016(4) 0.004(3) 0.010(4)
C(7) 0.019(4) 0.028(5) 0.033(4) 0.004(4) 0.001(3) 0.010(4)
C(8) 0.030(4) 0.021(5) 0.020(4) 0.007(4) 0.002(3) 0.001(3)
C(9) 0.029(4) 0.022(5) 0.022(4) 0.006(4) 0.005(3) 0.006(3)
C(10) 0.024(4) 0.031(5) 0.037(4) 0.009(4) 0.002(3) 0.012(4)
C(11) 0.032(5) 0.033(5) 0.027(4) 0.011(4) 0.004(3) 0.006(3)
C(12) 0.027(4) 0.020(5) 0.028(4) 0.004(4) 0.001(3) 0.009(3)
C(13) 0.022(4) 0.029(5) 0.033(4) 0.009(4) 0.002(3) 0.007(3)
C(14) 0.025(4) 0.031(5) 0.025(4) 0.005(4) 0.001(3) 0.002(3)
C(15) 0.032(4) 0.017(4) 0.028(4) 0.011(4) -0.005(3) 0.002(3)
C(16) 0.023(4) 0.033(5) 0.025(4) 0.018(4) 0.001(3) 0.002(3)
C(17) 0.021(4) 0.026(5) 0.026(4) 0.004(4) 0.001(3) 0.002(3)
C(18) 0.023(4) 0.019(4) 0.026(4) 0.002(3) 0.002(3) 0.002(3)
C(19) 0.028(4) 0.024(5) 0.022(4) 0.010(4) 0.005(3) -0.004(3)
C(20) 0.025(4) 0.023(5) 0.025(4) 0.007(4) -0.003(3) 0.004(3)
C(21) 0.034(5) 0.027(5) 0.026(4) 0.008(4) -0.008(3) 0.003(3)
C(22) 0.026(4) 0.028(5) 0.027(4) 0.011(4) 0.003(3) 0.007(3)
C(23) 0.031(5) 0.031(5) 0.025(4) 0.006(4) 0.001(3) 0.006(3)
C(24) 0.031(5) 0.034(5) 0.024(4) 0.012(4) 0.001(3) 0.004(3)
C(25) 0.025(4) 0.030(5) 0.026(4) 0.009(4) 0.001(3) 0.004(4)
C(26) 0.035(5) 0.043(6) 0.025(4) 0.001(4) 0.004(4) 0.004(4)

loop_
_atom_type_symbol
_atom_type_description
_atom_type_scat_dispersion_real
_atom_type_scat_dispersion_imag
_atom_type_scat_source
S S 0.125 0.123
;International Tables for Crystallography
(1992, Vol. C, Tables 4.2.6.8 and 6.1.1.1)
;
F F 0.017 0.010
;International Tables for Crystallography
(1992, Vol. C, Tables 4.2.6.8 and 6.1.1.1)
;
N N 0.006 0.003
;International Tables for Crystallography
(1992, Vol. C, Tables 4.2.6.8 and 6.1.1.1)
;
C C 0.003 0.002
;International Tables for Crystallography
(1992, Vol. C, Tables 4.2.6.8 and 6.1.1.1)
;
H H 0.000 0.000
;International Tables for Crystallography
(1992, Vol. C, Table 6.1.1.2)
;

loop_
_geom_angle_atom_site_label_1
_geom_angle_atom_site_label_2
_geom_angle_atom_site_label_3
_geom_angle
_geom_angle_publ_flag
C(1) S(1) C(3) 88.2(3) yes
C(2) S(2) C(4) 87.6(3) yes
C(5) S(3) C(8) 92.0(3) yes
C(15) S(4) C(18) 91.9(4) yes
C(2) N(1) C(3) 107.9(6) yes
C(1) N(2) C(4) 107.9(6) yes
S(1) C(1) N(2) 132.8(5) yes
S(1) C(1) C(2) 109.5(5) yes
N(2) C(1) C(2) 117.6(6) yes
S(2) C(2) N(1) 132.2(6) yes
S(2) C(2) C(1) 110.0(5) yes
N(1) C(2) C(1) 117.8(6) yes
S(1) C(3) N(1) 116.6(5) yes
S(1) C(3) C(5) 120.3(5) yes
N(1) C(3) C(5) 122.8(6) yes
S(2) C(4) N(2) 116.9(5) yes
S(2) C(4) C(15) 118.3(5) yes
N(2) C(4) C(15) 124.8(6) yes
S(3) C(5) C(3) 120.3(5) yes
S(3) C(5) C(6) 111.4(5) yes
C(3) C(5) C(6) 128.2(6) yes
C(5) C(6) C(7) 112.2(6) yes
C(6) C(7) C(8) 113.7(6) yes
S(3) C(8) C(7) 110.6(5) yes
S(3) C(8) C(9) 119.9(5) yes
C(7) C(8) C(9) 129.4(6) yes
C(8) C(9) C(10) 120.8(6) yes
C(8) C(9) C(14) 121.3(6) yes
C(10) C(9) C(14) 117.7(6) yes
C(9) C(10) C(11) 122.0(6) yes
C(10) C(11) C(12) 119.5(7) yes
C(11) C(12) C(13) 119.5(6) yes
C(11) C(12) C(25) 121.4(6) yes
C(13) C(12) C(25) 119.0(6) yes
C(12) C(13) C(14) 120.7(6) yes
C(9) C(14) C(13) 120.5(6) yes
S(4) C(15) C(4) 121.2(6) yes
S(4) C(15) C(16) 111.5(5) yes
C(4) C(15) C(16) 127.3(7) yes
C(15) C(16) C(17) 112.6(6) yes
C(16) C(17) C(18) 113.1(6) yes
S(4) C(18) C(17) 110.9(5) yes
S(4) C(18) C(19) 121.0(5) yes
C(17) C(18) C(19) 128.0(6) yes
C(18) C(19) C(20) 120.4(7) yes
C(18) C(19) C(24) 120.7(7) yes
C(20) C(19) C(24) 118.9(6) yes
C(19) C(20) C(21) 120.0(7) yes
C(20) C(21) C(22) 120.3(7) yes
C(21) C(22) C(23) 120.7(7) yes
C(21) C(22) C(26) 119.9(7) yes
C(23) C(22) C(26) 119.4(7) yes
C(22) C(23) C(24) 119.9(7) yes
C(19) C(24) C(23) 120.2(7) yes
F(1) C(25) F(2) 105.4(6) yes
F(1) C(25) F(3) 108.4(6) yes
F(1) C(25) C(12) 113.6(6) yes
F(2) C(25) F(3) 104.8(6) yes
F(2) C(25) C(12) 111.8(6) yes
F(3) C(25) C(12) 112.2(6) yes
F(4) C(26) F(5) 105.2(6) yes
F(4) C(26) F(6) 107.8(7) yes
F(4) C(26) C(22) 112.3(7) yes
F(5) C(26) F(6) 106.2(7) yes
F(5) C(26) C(22) 111.5(7) yes
F(6) C(26) C(22) 113.4(6) yes

loop_
_geom_bond_atom_site_label_1
_geom_bond_atom_site_label_2
_geom_bond_distance
_geom_bond_publ_flag
S(1) C(1) 1.720(7) yes
S(1) C(3) 1.747(7) yes
S(2) C(2) 1.717(7) yes
S(2) C(4) 1.758(7) yes
S(3) C(5) 1.717(7) yes
S(3) C(8) 1.727(7) yes
S(4) C(15) 1.712(7) yes
S(4) C(18) 1.720(7) yes
F(1) C(25) 1.323(8) yes
F(2) C(25) 1.362(9) yes
F(3) C(25) 1.329(8) yes
F(4) C(26) 1.333(9) yes
F(5) C(26) 1.359(10) yes
F(6) C(26) 1.325(9) yes
N(1) C(2) 1.371(8) yes
N(1) C(3) 1.314(9) yes
N(2) C(1) 1.369(8) yes
N(2) C(4) 1.306(9) yes
C(1) C(2) 1.368(9) yes
C(3) C(5) 1.451(9) yes
C(4) C(15) 1.450(10) yes
C(5) C(6) 1.374(9) yes
C(6) C(7) 1.408(9) yes
C(7) C(8) 1.364(10) yes
C(8) C(9) 1.472(9) yes
C(9) C(10) 1.394(9) yes
C(9) C(14) 1.402(10) yes
C(10) C(11) 1.376(10) yes
C(11) C(12) 1.390(10) yes
C(12) C(13) 1.387(9) yes
C(12) C(25) 1.485(10) yes
C(13) C(14) 1.380(10) yes
C(15) C(16) 1.37(1) yes
C(16) C(17) 1.401(10) yes
C(17) C(18) 1.373(10) yes
C(18) C(19) 1.477(10) yes
C(19) C(20) 1.401(10) yes
C(19) C(24) 1.41(1) yes
C(20) C(21) 1.392(9) yes
C(21) C(22) 1.38(1) yes
C(22) C(23) 1.39(1) yes
C(22) C(26) 1.50(1) yes
C(23) C(24) 1.382(10) yes

loop_
_geom_contact_atom_site_label_1
_geom_contact_atom_site_label_2
_geom_contact_distance
_geom_contact_site_symmetry_2
S(1) S(2) 3.246(3) 1_455
S(2) N(1) 3.457(7) 2_756
F(1) F(5) 2.912(7) 2_766
F(1) F(6) 3.011(6) 1_646
F(1) F(4) 3.240(6) 1_646
F(1) C(11) 3.245(9) 1_655
F(1) C(21) 3.555(9) 2_756
F(1) C(26) 3.555(9) 1_646
F(2) F(4) 2.969(6) 1_546
F(2) F(6) 2.970(7) 2_656
F(2) F(6) 3.306(6) 1_646
F(2) F(4) 3.368(6) 2_756
F(2) C(21) 3.368(9) 2_656
F(2) C(23) 3.414(9) 2_756
F(2) F(2) 3.509(8) 2_747
F(3) F(3) 2.775(9) 2_757
F(3) F(6) 2.806(6) 1_646
F(3) F(4) 3.011(7) 1_546
F(3) F(5) 3.029(7) 2_766
F(3) F(5) 3.373(6) 1_546
F(4) F(4) 2.88(1) 2_665
F(4) F(6) 3.237(7) 2_665
F(4) C(26) 3.54(1) 2_665
F(4) C(25) 3.543(9) 1_564
F(5) C(25) 3.21(1) 2_766
F(5) C(12) 3.340(9) 2_766
F(5) C(10) 3.369(9) 2_666
F(5) C(11) 3.401(9) 2_666
F(6) C(25) 3.278(8) 1_464
N(1) C(16) 3.30(1) 2_766
C(1) C(3) 3.57(1) 2_656
C(2) C(16) 3.52(1) 2_766
C(3) C(16) 3.41(1) 2_766
C(3) C(17) 3.53(1) 2_766
C(5) C(17) 3.46(1) 2_766
C(9) C(24) 3.58(1) 2_766
C(13) C(19) 3.46(1) 2_756
C(13) C(18) 3.52(1) 2_756
C(14) C(17) 3.40(1) 2_756
C(14) C(18) 3.55(1) 2_756

loop_
_geom_torsion_atom_site_label_1
_geom_torsion_atom_site_label_2
_geom_torsion_atom_site_label_3
_geom_torsion_atom_site_label_4
_geom_torsion
_geom_torsion_publ_flag
S(1) C(1) N(2) C(4) 177.4(7) yes
S(1) C(1) C(2) S(2) -179.5(4) yes
S(1) C(1) C(2) N(1) 1.2(9) yes
S(1) C(3) N(1) C(2) -0.3(8) yes
S(1) C(3) C(5) S(3) 178.2(4) yes
S(1) C(3) C(5) C(6) -6(1) yes
S(2) C(2) N(1) C(3) -179.7(7) yes
S(2) C(2) C(1) N(2) -0.9(9) yes
S(2) C(4) N(2) C(1) 2.1(8) yes
S(2) C(4) C(15) S(4) 158.4(4) yes
S(2) C(4) C(15) C(16) -23(1) yes
S(3) C(5) C(3) N(1) -7(1) yes
S(3) C(5) C(6) C(7) 2.0(9) yes
S(3) C(8) C(7) C(6) -0.5(9) yes
S(3) C(8) C(9) C(10) 164.2(6) yes
S(3) C(8) C(9) C(14) -11(1) yes
S(4) C(15) C(4) N(2) -20(1) yes
S(4) C(15) C(16) C(17) -0.1(9) yes
S(4) C(18) C(17) C(16) 0.5(9) yes
S(4) C(18) C(19) C(20) -10.2(9) yes
S(4) C(18) C(19) C(24) 171.5(6) yes
F(1) C(25) C(12) C(11) -156.3(8) yes
F(1) C(25) C(12) C(13) 25(1) yes
F(2) C(25) C(12) C(11) 84.5(9) yes
F(2) C(25) C(12) C(13) -93.2(8) yes
F(3) C(25) C(12) C(11) -32(1) yes
F(3) C(25) C(12) C(13) 149.4(7) yes
F(4) C(26) C(22) C(21) -108.1(8) yes
F(4) C(26) C(22) C(23) 70.8(10) yes
F(5) C(26) C(22) C(21) 134.2(7) yes
F(5) C(26) C(22) C(23) -47.0(10) yes
F(6) C(26) C(22) C(21) 14(1) yes
F(6) C(26) C(22) C(23) -166.8(7) yes
N(1) C(2) S(2) C(4) -179.2(8) yes
N(1) C(2) C(1) N(2) 179.7(7) yes
N(1) C(3) S(1) C(1) 0.8(6) yes
N(1) C(3) C(5) C(6) 168.3(8) yes
N(2) C(1) S(1) C(3) -179.3(8) yes
N(2) C(4) S(2) C(2) -2.3(7) yes
N(2) C(4) C(15) C(16) 158.1(8) yes
C(1) S(1) C(3) C(5) 175.4(7) yes
C(1) N(2) C(4) C(15) -179.3(7) yes
C(1) C(2) S(2) C(4) 1.7(6) yes
C(1) C(2) N(1) C(3) -0.6(10) yes
C(2) S(2) C(4) C(15) 179.0(7) yes
C(2) N(1) C(3) C(5) -174.8(7) yes
C(2) C(1) S(1) C(3) -1.0(6) yes
C(2) C(1) N(2) C(4) -0.7(10) yes
C(3) C(5) S(3) C(8) 174.5(7) yes
C(3) C(5) C(6) C(7) -174.1(8) yes
C(4) C(15) S(4) C(18) 178.8(6) yes
C(4) C(15) C(16) C(17) -178.4(7) yes
C(5) S(3) C(8) C(7) 1.4(7) yes
C(5) S(3) C(8) C(9) -176.4(6) yes
C(5) C(6) C(7) C(8) 0(1) yes
C(6) C(5) S(3) C(8) -1.9(7) yes
C(6) C(7) C(8) C(9) 177.0(8) yes
C(7) C(8) C(9) C(10) -13(1) yes
C(7) C(8) C(9) C(14) 171.1(9) yes
C(8) C(9) C(10) C(11) -175.7(8) yes
C(8) C(9) C(14) C(13) 175.9(7) yes
C(9) C(10) C(11) C(12) 1(1) yes
C(9) C(14) C(13) C(12) -1(1) yes
C(10) C(9) C(14) C(13) 0(1) yes
C(10) C(11) C(12) C(13) -3(1) yes
C(10) C(11) C(12) C(25) 179.2(8) yes
C(11) C(10) C(9) C(14) 0(1) yes
C(11) C(12) C(13) C(14) 3(1) yes
C(14) C(13) C(12) C(25) -178.9(8) yes
C(15) S(4) C(18) C(17) -0.5(6) yes
C(15) S(4) C(18) C(19) 176.8(6) yes
C(15) C(16) C(17) C(18) -0.3(10) yes
C(16) C(15) S(4) C(18) 0.3(6) yes
C(16) C(17) C(18) C(19) -176.5(7) yes
C(17) C(18) C(19) C(20) 166.5(7) yes
C(17) C(18) C(19) C(24) -11(1) yes
C(18) C(19) C(20) C(21) -178.6(7) yes
C(18) C(19) C(24) C(23) 178.8(7) yes
C(19) C(20) C(21) C(22) 0(1) yes
C(19) C(24) C(23) C(22) 0(1) yes
C(20) C(19) C(24) C(23) 0(1) yes
C(20) C(21) C(22) C(23) 0(1) yes
C(20) C(21) C(22) C(26) 177.9(7) yes
C(21) C(20) C(19) C(24) 0(1) yes
C(21) C(22) C(23) C(24) 1(1) yes
C(24) C(23) C(22) C(26) -177.7(7) yes
C(24) C(23) C(22) C(26) -177.7(7) yes

loop_
_cod_related_entry_id
_cod_related_entry_database
_cod_related_entry_code
1 ChemSpider 24774735
